data_9011239
loop_
_publ_author_name
'Catti, M.'
'Ivaldi, G.'

_publ_section_title
;
 On the topotactic dehydration Ca3(AsO4)2*11H2O (phaunouxite) ->
 Ca3(AsO4)2*10H2O (rauenthalite), and the structures of both minerals
;
_journal_issue 1
_journal_name_full 'Acta Crystallographica, Section B'
_journal_page_first 4
_journal_page_last 10
_journal_paper_doi 10.1107/S0108768183001949
_journal_volume 39
_journal_year 1983
_chemical_compound_source 'Sainte Marie-aux-Mines, Alsace, France'
_chemical_formula_sum 'As2 Ca3 H22 O19'
_chemical_name_mineral Phaunouxite
_space_group_IT_number 2
_symmetry_space_group_name_Hall '-P 1'
_symmetry_space_group_name_H-M 'P -1'
_cell_angle_alpha 88.94
_cell_angle_beta 91.67
_cell_angle_gamma 113.44
_cell_formula_units_Z 2
_cell_length_a 12.563
_cell_length_b 12.181
_cell_length_c 6.205
_cell_volume 870.796
_database_code_amcsd 0009785
_exptl_crystal_density_diffrn 2.274
_cod_original_formula_sum 'Ca3 As2 O19 H22'
_cod_database_code 9011239

loop_
_space_group_symop_operation_xyz
x,y,z
-x,-y,-z

loop_
_atom_site_aniso_label
_atom_site_aniso_U_11
_atom_site_aniso_U_22
_atom_site_aniso_U_33
_atom_site_aniso_U_12
_atom_site_aniso_U_13
_atom_site_aniso_U_23
Ca1 0.01430 0.01020 0.00800 0.00570 -0.00090 -0.00070
Ca2 0.01520 0.01040 0.00670 0.00690 0.00090 0.00100
Ca3 0.01840 0.01030 0.00740 0.00650 0.00010 0.00140
As1 0.01190 0.00960 0.00750 0.00500 0.00080 0.00040
As2 0.01280 0.00880 0.00370 0.00630 0.00040 0.00060
O1 0.02500 0.01900 0.01100 0.01400 -0.00800 -0.00400
O2 0.02400 0.01700 0.01400 0.00800 0.00300 0.00700
O3 0.02500 0.01500 0.01700 0.00700 -0.00100 -0.00300
O4 0.01300 0.01700 0.02400 0.00700 -0.00400 -0.00700
O5 0.01400 0.01300 0.00900 0.00800 0.00200 0.00000
O6 0.02200 0.00600 0.01100 0.00500 -0.00400 -0.00300
O7 0.02300 0.01100 0.00200 0.00800 0.00300 0.00400
O8 0.02100 0.01600 0.00600 0.00700 0.00000 0.00100
Wat1 0.02100 0.03500 0.03200 0.01200 -0.00500 -0.01300
Wat2 0.02300 0.01900 0.01400 0.01200 0.00100 -0.00200
Wat3 0.01200 0.02100 0.01400 0.00600 0.00600 0.00100
Wat4 0.02100 0.01400 0.00800 0.01100 0.00100 0.00100
Wat5 0.03100 0.01700 0.00600 0.00800 0.00400 -0.00100
Wat6 0.02500 0.01200 0.01600 0.00300 -0.00100 -0.00300
Wat7 0.03200 0.04800 0.03900 0.02500 0.01600 0.01900
Wat8 0.05900 0.05700 0.02700 0.04300 -0.03000 -0.03100
Wat9 0.02900 0.04700 0.04000 0.01500 -0.00500 0.00700
Wat10 0.03000 0.03100 0.03600 0.01000 0.00600 0.00800
Wat11 0.01700 0.03600 0.02900 0.00300 0.00600 0.00300

loop_
_atom_site_label
_atom_site_fract_x
_atom_site_fract_y
_atom_site_fract_z
_atom_site_U_iso_or_equiv
_atom_site_type_symbol
_atom_site_attached_hydrogens
Ca1 0.16820 0.56600 0.32080 0.01080 Ca 0
Ca2 0.10840 0.33710 0.84070 0.01080 Ca 0
Ca3 0.16050 0.90970 0.49570 0.01200 Ca 0
As1 0.25980 0.18540 0.16450 0.00970 As 0
As2 0.08590 0.62830 0.77460 0.00840 As 0
O1 0.18140 0.20150 -0.04930 0.01800 O 0
O2 0.16830 0.08450 0.33440 0.01800 O 0
O3 0.32260 0.31660 0.29670 0.01900 O 0
O4 0.36330 0.14360 0.07860 0.01800 O 0
O5 -0.04520 0.63450 0.80970 0.01200 O 0
O6 0.05350 0.48500 0.70660 0.01300 O 0
O7 0.15010 0.71350 0.56170 0.01200 O 0
O8 0.16870 0.67150 0.99930 0.01400 O 0
Wat1 0.36180 0.71270 0.39050 0.02900 O 2
Wat2 0.25150 0.44670 0.55630 0.01900 O 2
Wat3 0.27590 0.48390 0.06350 0.01600 O 2
Wat4 0.05540 0.21580 0.50530 0.01400 O 2
Wat5 -0.08790 0.16960 0.86500 0.01800 O 2
Wat6 0.07190 0.98040 0.78640 0.01800 O 2
Wat7 0.33770 0.93900 0.31820 0.04000 O 2
Wat8 0.30030 0.96970 0.77350 0.04800 O 2
Wat9 0.40230 0.80170 0.82290 0.03900 O 2
Wat10 0.43490 0.30490 0.70680 0.03200 O 2
Wat11 0.45360 0.54260 0.77900 0.02700 O 2

loop_
_cod_changelog_entry_id
_cod_changelog_entry_author
_cod_changelog_entry_date
_cod_changelog_entry_text
1
;cod-tools version 3.8.0
Id: cif_guess_AMCSD_atom_types 9574 2023-05-10 09:00:05Z saulius
;
2023-05-10T18:53:05+03:00
;Derived atom types and hydrogen counts
from atom names that follow the AMCSD naming convention
(Wat == water, O-H == hydroxyl).
;

loop_
_cod_related_entry_id
_cod_related_entry_database
_cod_related_entry_code
1 AMCSD 0009785
